data_4335213
loop_
_publ_author_name
'Tao Tian'
'Weiting Yang'
'Hao Wang'
'Song Dang'
'Qing-Jiang Pan'
'Zhong-Ming Sun'

_publ_section_title
;
 Syntheses and Structures of Uranyl Ethylenediphosphonates: From Layers to
 Elliptical Nanochannels
;
_journal_name_full 'Inorganic Chemistry'
_journal_page_first 7100
_journal_page_last 7106
_journal_paper_doi 10.1021/ic400658y
_journal_volume 52
_journal_year 2013
_chemical_formula_sum 'C2 H8 O9 P2 U'
_chemical_formula_weight 476.05
_chemical_name_systematic
; 
 ? 
;
_space_group_IT_number 14
_symmetry_space_group_name_Hall '-P 2yn'
_symmetry_space_group_name_H-M 'P 1 21/n 1'
_atom_sites_solution_hydrogens geom
_atom_sites_solution_primary direct
_atom_sites_solution_secondary difmap
_audit_creation_method SHELXL-97
_cell_angle_alpha 90.00
_cell_angle_beta 92.7100(10)
_cell_angle_gamma 90.00
_cell_formula_units_Z 4
_cell_length_a 8.2346(7)
_cell_length_b 5.6216(5)
_cell_length_c 19.6698(16)
_cell_measurement_temperature 273(2)
_cell_volume 909.53(13)
_computing_structure_refinement 'SHELXL-97 (Sheldrick, 1997)'
_computing_structure_solution 'SHELXS-97 (Sheldrick, 1990)'
_diffrn_ambient_temperature 273(2)
_diffrn_measured_fraction_theta_full 0.993
_diffrn_measured_fraction_theta_max 0.993
_diffrn_radiation_monochromator graphite
_diffrn_radiation_source 'fine-focus sealed tube'
_diffrn_radiation_type MoK\a
_diffrn_radiation_wavelength 0.71073
_diffrn_reflns_av_R_equivalents 0.0291
_diffrn_reflns_av_sigmaI/netI 0.0358
_diffrn_reflns_limit_h_max 5
_diffrn_reflns_limit_h_min -10
_diffrn_reflns_limit_k_max 6
_diffrn_reflns_limit_k_min -6
_diffrn_reflns_limit_l_max 21
_diffrn_reflns_limit_l_min -24
_diffrn_reflns_number 4792
_diffrn_reflns_theta_full 26.07
_diffrn_reflns_theta_max 26.07
_diffrn_reflns_theta_min 2.07
_exptl_absorpt_coefficient_mu 18.225
_exptl_absorpt_correction_T_max 0.65
_exptl_absorpt_correction_T_min 0.57
_exptl_absorpt_correction_type multi-scan
_exptl_absorpt_process_details sadabs
_exptl_crystal_density_diffrn 3.477
_exptl_crystal_F_000 856
_exptl_crystal_size_max 0.15
_exptl_crystal_size_mid 0.12
_exptl_crystal_size_min 0.075
_refine_diff_density_max 1.692
_refine_diff_density_min -1.603
_refine_diff_density_rms 0.252
_refine_ls_extinction_method none
_refine_ls_goodness_of_fit_ref 1.111
_refine_ls_hydrogen_treatment mixed
_refine_ls_matrix_type full
_refine_ls_number_parameters 132
_refine_ls_number_reflns 1784
_refine_ls_number_restraints 0
_refine_ls_restrained_S_all 1.111
_refine_ls_R_factor_all 0.0325
_refine_ls_R_factor_gt 0.0303
_refine_ls_shift/su_max 0.001
_refine_ls_shift/su_mean 0.000
_refine_ls_structure_factor_coef Fsqd
_refine_ls_weighting_details 'calc w=1/[\s^2^(Fo^2^)+(0.0316P)^2^+10.5494P] where P=(Fo^2^+2Fc^2^)/3'
_refine_ls_weighting_scheme calc
_refine_ls_wR_factor_gt 0.0757
_refine_ls_wR_factor_ref 0.0766
_reflns_number_gt 1677
_reflns_number_total 1784
_reflns_threshold_expression >2sigma(I)
_cod_data_source_file ic400658y_si_002_1.cif
_cod_data_source_block EDP-U1
_cod_database_code 4335213

loop_
_symmetry_equiv_pos_as_xyz
'x, y, z'
'-x+1/2, y+1/2, -z+1/2'
'-x, -y, -z'
'x-1/2, -y-1/2, z-1/2'

loop_
_atom_site_label
_atom_site_type_symbol
_atom_site_fract_x
_atom_site_fract_y
_atom_site_fract_z
_atom_site_U_iso_or_equiv
_atom_site_adp_type
_atom_site_occupancy
_atom_site_symmetry_multiplicity
_atom_site_calc_flag
_atom_site_refinement_flags
U1 U 0.73478(4) 0.02931(5) 0.398043(14) 0.01311(12) Uani 1 1 d .
P1 P 1.1429(3) 0.2461(4) 0.44013(10) 0.0155(4) Uani 1 1 d .
P2 P 0.9502(3) 0.2758(4) 0.25826(10) 0.0135(4) Uani 1 1 d .
O1 O 0.8687(8) -0.2030(11) 0.3769(3) 0.0232(14) Uani 1 1 d .
O2 O 0.5997(7) 0.2592(10) 0.4211(3) 0.0111(13) Uani 0.887(8) 1 d P
O2' O 0.7294(17) 0.491(2) 0.3972(7) 0.011(3) Uani 0.38(2) 1 d P
O3 O 0.9603(7) 0.2484(11) 0.4452(3) 0.0178(12) Uani 1 1 d .
O4 O 1.2325(8) 0.0695(12) 0.4860(3) 0.0261(15) Uani 1 1 d .
O5 O 1.2054(9) 0.5055(11) 0.4558(4) 0.0313(17) Uani 1 1 d .
H5A H 1.1511 0.5653 0.4852 0.047 Uiso 1 1 calc R
O6 O 0.8158(7) 0.2801(10) 0.3083(3) 0.0170(12) Uani 1 1 d .
O7 O 0.9734(8) 0.0138(11) 0.2324(4) 0.0256(15) Uani 1 1 d .
H7A H 0.8845 -0.0435 0.2214 0.038 Uiso 1 1 calc R
O8 O 0.9213(8) 0.4472(11) 0.2001(3) 0.0212(13) Uani 1 1 d .
O1W O 0.5123(8) -0.2439(12) 0.4272(3) 0.0285(15) Uani 1 1 d .
C1 C 1.2036(11) 0.1827(16) 0.3559(4) 0.0195(18) Uani 1 1 d .
H1A H 1.3215 0.1835 0.3566 0.023 Uiso 1 1 calc R
H1B H 1.1681 0.0227 0.3442 0.023 Uiso 1 1 calc R
C2 C 1.1409(10) 0.3499(16) 0.2996(4) 0.0186(18) Uani 1 1 d .
H2A H 1.2217 0.3572 0.2653 0.022 Uiso 1 1 calc R
H2B H 1.1322 0.5081 0.3187 0.022 Uiso 1 1 calc R

loop_
_atom_site_aniso_label
_atom_site_aniso_U_11
_atom_site_aniso_U_22
_atom_site_aniso_U_33
_atom_site_aniso_U_23
_atom_site_aniso_U_13
_atom_site_aniso_U_12
U1 0.01354(18) 0.01621(18) 0.00948(17) -0.00044(11) -0.00040(12) -0.00072(12)
P1 0.0144(10) 0.0235(11) 0.0083(10) 0.0006(8) -0.0004(8) -0.0056(9)
P2 0.0128(10) 0.0182(10) 0.0093(9) 0.0013(8) -0.0016(8) -0.0003(8)
O1 0.020(3) 0.026(3) 0.023(3) -0.001(3) 0.003(3) 0.007(3)
O2 0.011(3) 0.014(3) 0.009(3) 0.000(2) 0.002(2) 0.003(2)
O2' 0.011(8) 0.014(3) 0.009(3) 0.000(3) 0.002(2) 0.003(2)
O3 0.014(3) 0.026(3) 0.013(3) -0.003(2) 0.002(2) -0.007(2)
O4 0.013(3) 0.043(4) 0.022(3) 0.011(3) -0.002(3) -0.006(3)
O5 0.022(4) 0.032(4) 0.039(4) -0.018(3) 0.001(3) -0.009(3)
O6 0.017(3) 0.022(3) 0.012(3) 0.006(2) 0.001(2) -0.003(2)
O7 0.015(3) 0.028(4) 0.033(4) -0.010(3) -0.001(3) 0.000(3)
O8 0.017(3) 0.033(3) 0.013(3) 0.009(3) -0.006(2) 0.001(3)
O1W 0.025(3) 0.036(4) 0.025(3) 0.004(3) 0.004(3) -0.015(3)
C1 0.019(4) 0.029(5) 0.010(4) 0.001(3) -0.003(3) 0.001(4)
C2 0.017(4) 0.026(4) 0.012(4) 0.003(3) -0.004(3) -0.005(4)

loop_
_atom_type_symbol
_atom_type_description
_atom_type_scat_dispersion_real
_atom_type_scat_dispersion_imag
_atom_type_scat_source
C C 0.0033 0.0016 'International Tables Vol C Tables 4.2.6.8 and 6.1.1.4'
H H 0.0000 0.0000 'International Tables Vol C Tables 4.2.6.8 and 6.1.1.4'
O O 0.0106 0.0060 'International Tables Vol C Tables 4.2.6.8 and 6.1.1.4'
P P 0.1023 0.0942 'International Tables Vol C Tables 4.2.6.8 and 6.1.1.4'
U U -9.6767 9.6646 'International Tables Vol C Tables 4.2.6.8 and 6.1.1.4'

loop_
_geom_angle_atom_site_label_1
_geom_angle_atom_site_label_2
_geom_angle_atom_site_label_3
_geom_angle
_geom_angle_site_symmetry_1
_geom_angle_site_symmetry_3
O1 U1 O2 178.6(3) . .
O1 U1 O8 89.1(3) . 2_645
O2 U1 O8 91.6(2) . 2_645
O1 U1 O4 90.5(3) . 3_756
O2 U1 O4 88.2(3) . 3_756
O8 U1 O4 142.7(2) 2_645 3_756
O1 U1 O6 93.6(3) . .
O2 U1 O6 87.7(2) . .
O8 U1 O6 70.3(2) 2_645 .
O4 U1 O6 146.8(2) 3_756 .
O1 U1 O3 89.4(3) . .
O2 U1 O3 90.6(2) . .
O8 U1 O3 145.2(2) 2_645 .
O4 U1 O3 72.1(2) 3_756 .
O6 U1 O3 75.0(2) . .
O1 U1 O1W 94.2(3) . .
O2 U1 O1W 85.0(3) . .
O8 U1 O1W 71.5(2) 2_645 .
O4 U1 O1W 71.4(2) 3_756 .
O6 U1 O1W 140.8(2) . .
O3 U1 O1W 143.3(2) . .
O1 U1 O2' 138.3(4) . .
O2 U1 O2' 42.6(4) . .
O8 U1 O2' 100.7(3) 2_645 .
O4 U1 O2' 104.1(3) 3_756 .
O6 U1 O2' 53.7(3) . .
O3 U1 O2' 59.9(3) . .
O1W U1 O2' 127.5(4) . .
O4 P1 O3 115.2(4) . .
O4 P1 O5 110.2(4) . .
O3 P1 O5 107.3(4) . .
O4 P1 C1 105.8(4) . .
O3 P1 C1 112.7(4) . .
O5 P1 C1 105.2(4) . .
O8 P2 O6 112.9(4) . .
O8 P2 O7 111.8(4) . .
O6 P2 O7 109.1(4) . .
O8 P2 C2 107.5(4) . .
O6 P2 C2 110.8(4) . .
O7 P2 C2 104.4(4) . .
O2' O2 U1 94.3(5) . .
O2 O2' U1 43.1(3) . .
P1 O3 U1 136.9(4) . .
P1 O4 U1 140.0(4) . 3_756
P2 O6 U1 135.3(3) . .
P2 O8 U1 145.4(4) . 2_655
C2 C1 P1 116.8(6) . .
C1 C2 P2 116.6(6) . .

loop_
_geom_bond_atom_site_label_1
_geom_bond_atom_site_label_2
_geom_bond_distance
_geom_bond_site_symmetry_2
U1 O1 1.771(6) .
U1 O2 1.778(6) .
U1 O8 2.314(6) 2_645
U1 O4 2.350(6) 3_756
U1 O6 2.380(5) .
U1 O3 2.380(6) .
U1 O1W 2.479(6) .
U1 O2' 2.595(13) .
P1 O4 1.511(7) .
P1 O3 1.511(6) .
P1 O5 1.572(6) .
P1 C1 1.788(9) .
P2 O8 1.507(6) .
P2 O6 1.515(6) .
P2 O7 1.572(6) .
P2 C2 1.783(8) .
O2 O2' 1.762(15) .
O4 U1 2.350(6) 3_756
O8 U1 2.314(6) 2_655
C1 C2 1.525(11) .
